data_2207724
loop_
_publ_author_name
'Othman, Eliyanti A.'
'Supian, Naemah'
'Yamin, Bohari M.'

_publ_section_title
;
 1-Benzoyl-4-methylthiosemicarbazide
;
_journal_coeditor_code BH6048
_journal_issue 1
_journal_name_full 'Acta Crystallographica Section E'
_journal_page_first o18
_journal_page_last o20
_journal_paper_doi 10.1107/S1600536805039528
_journal_volume 62
_journal_year 2006
_chemical_formula_iupac 'C9 H11 N3 O S'
_chemical_formula_moiety 'C9 H11 N3 O S'
_chemical_formula_sum 'C9 H11 N3 O S'
_chemical_formula_weight 209.27
_chemical_melting_point 187.1(18)
_chemical_name_systematic
;
1-Benzoyl-4-methylthiosemicarbazide
;
_space_group_IT_number 14
_symmetry_cell_setting monoclinic
_symmetry_space_group_name_Hall '-P 2ybc'
_symmetry_space_group_name_H-M 'P 1 21/c 1'
_atom_sites_solution_hydrogens geom
_atom_sites_solution_primary direct
_atom_sites_solution_secondary difmap
_audit_creation_method SHELXTL
_cell_angle_alpha 90.00
_cell_angle_beta 102.69(2)
_cell_angle_gamma 90.00
_cell_formula_units_Z 4
_cell_length_a 12.110(14)
_cell_length_b 9.958(11)
_cell_length_c 8.758(10)
_cell_measurement_reflns_used 2263
_cell_measurement_temperature 298(2)
_cell_measurement_theta_max 26.0
_cell_measurement_theta_min 1.7
_cell_volume 1030(2)
_computing_cell_refinement 'SAINT (Bruker, 2000)'
_computing_data_collection 'SMART (Bruker, 2000)'
_computing_data_reduction SAINT
_computing_molecular_graphics SHELXTL
_computing_publication_material
;
SHELXTL, PARST (Nardelli, 1995) and PLATON (Spek, 2003)
;
_computing_structure_refinement SHELXTL
_computing_structure_solution 'SHELXTL (Sheldrick, 1997)'
_diffrn_ambient_temperature 298(2)
_diffrn_detector_area_resol_mean 83.66
_diffrn_measured_fraction_theta_full 0.99
_diffrn_measured_fraction_theta_max 0.99
_diffrn_measurement_device_type
;
Bruker AXS CCD area-detector
;
_diffrn_measurement_method \w
_diffrn_radiation_monochromator graphite
_diffrn_radiation_source 'fine-focus sealed tube'
_diffrn_radiation_type MoK\a
_diffrn_radiation_wavelength 0.71073
_diffrn_reflns_av_R_equivalents 0.0499
_diffrn_reflns_av_sigmaI/netI 0.0483
_diffrn_reflns_limit_h_max 14
_diffrn_reflns_limit_h_min -13
_diffrn_reflns_limit_k_max 11
_diffrn_reflns_limit_k_min -12
_diffrn_reflns_limit_l_max 10
_diffrn_reflns_limit_l_min -10
_diffrn_reflns_number 5555
_diffrn_reflns_theta_full 26.0
_diffrn_reflns_theta_max 26.0
_diffrn_reflns_theta_min 1.7
_diffrn_standards_decay_% 0
_diffrn_standards_interval_count 0
_diffrn_standards_interval_time 0
_diffrn_standards_number 0
_exptl_absorpt_coefficient_mu 0.285
_exptl_absorpt_correction_T_max 0.947
_exptl_absorpt_correction_T_min 0.873
_exptl_absorpt_correction_type multi-scan
_exptl_absorpt_process_details '(SADABS; Bruker, 2000)'
_exptl_crystal_colour colourless
_exptl_crystal_density_diffrn 1.349
_exptl_crystal_density_method 'not measured'
_exptl_crystal_description block
_exptl_crystal_F_000 440
_exptl_crystal_size_max 0.49
_exptl_crystal_size_mid 0.20
_exptl_crystal_size_min 0.19
_refine_diff_density_max 0.29
_refine_diff_density_min -0.22
_refine_ls_extinction_method none
_refine_ls_goodness_of_fit_ref 1.23
_refine_ls_hydrogen_treatment constr
_refine_ls_matrix_type full
_refine_ls_number_parameters 127
_refine_ls_number_reflns 2014
_refine_ls_number_restraints 0
_refine_ls_restrained_S_all 1.23
_refine_ls_R_factor_all 0.073
_refine_ls_R_factor_gt 0.064
_refine_ls_shift/su_max 0.000
_refine_ls_shift/su_mean 0.000
_refine_ls_structure_factor_coef Fsqd
_refine_ls_weighting_details 'calc w=1/[\s^2^(Fo^2^)+(0.0526P)^2^+0.5802P] where P=(Fo^2^+2Fc^2^)/3'
_refine_ls_weighting_scheme calc
_refine_ls_wR_factor_gt 0.150
_refine_ls_wR_factor_ref 0.155
_reflns_number_gt 1807
_reflns_number_total 2014
_reflns_threshold_expression I>2\s(I)
_cod_data_source_file bh6048.cif
_cod_data_source_block I
_cod_depositor_comments
;
The following automatic conversions were performed:
'_symmetry_cell_setting' value 'Monoclinic' changed to 'monoclinic'
according to '/home/saulius/struct/CIF-dictionaries/cif_core.dic'
dictionary named 'cif_core.dic' version 2.4.1 from 2010-06-29.

Automatic conversion script
Id: cif_fix_enum 1527 2010-12-29 10:47:43Z saulius 

The following automatic conversions were performed:

'_chemical_melting_point' value '185.3-188.8' was changed to
'187.1(18)' - the average value was taken and precision was
estimated.

Automatic conversion script
Id: cif_fix_values 1646 2011-03-28 12:23:43Z adriana 

The following automatic conversions were performed:

'_chemical_melting_point' value '185.3-188.8' was changed to
'187.1(18)' - the average value was taken and precision was
estimated.

'_symmetry_cell_setting' value 'Monoclinic' changed to
'monoclinic' according to
/home/saulius/struct/CIF-dictionaries/cif_core.dic dictionary named
'cif_core.dic' version 2.4.1 from 2010-06-29.

Automatic conversion script
Id: cif_fix_values 1715 2011-07-08 13:25:40Z adriana 
;
_cod_original_sg_symbol_H-M 'P 21/c'
_cod_database_code 2207724
_cod_database_fobs_code 2207724

loop_
_symmetry_equiv_pos_as_xyz
'x, y, z'
'-x, y+1/2, -z+1/2'
'-x, -y, -z'
'x, -y-1/2, z-1/2'

loop_
_atom_site_label
_atom_site_fract_x
_atom_site_fract_y
_atom_site_fract_z
_atom_site_U_iso_or_equiv
_atom_site_adp_type
_atom_site_calc_flag
_atom_site_refinement_flags
_atom_site_occupancy
_atom_site_type_symbol
S1 0.48871(7) 0.57819(8) 0.19465(10) 0.0508(3) Uani d . 1 S
O1 0.20052(19) 0.8871(2) 0.1134(3) 0.0571(6) Uani d . 1 O
N1 0.3140(2) 0.8563(2) 0.3521(3) 0.0447(6) Uani d . 1 N
H1A 0.3219 0.8627 0.4518 0.054 Uiso calc R 1 H
N2 0.3912(2) 0.7853(2) 0.2877(3) 0.0490(7) Uani d . 1 N
H2A 0.4358 0.8291 0.2418 0.059 Uiso calc R 1 H
N3 0.3364(2) 0.5854(2) 0.3757(3) 0.0438(6) Uani d . 1 N
H3A 0.2946 0.6323 0.4231 0.053 Uiso calc R 1 H
C1 0.0452(3) 1.0291(3) 0.2587(4) 0.0526(8) Uani d . 1 C
H1B 0.0119 0.9795 0.1706 0.063 Uiso calc R 1 H
C2 -0.0190(3) 1.1178(4) 0.3228(5) 0.0622(9) Uani d . 1 C
H2B -0.0959 1.1263 0.2787 0.075 Uiso calc R 1 H
C3 0.0284(3) 1.1936(3) 0.4500(4) 0.0584(9) Uani d . 1 C
H3B -0.0160 1.2525 0.4930 0.070 Uiso calc R 1 H
C4 0.1421(3) 1.1823(3) 0.5142(4) 0.0606(9) Uani d . 1 C
H4A 0.1751 1.2356 0.5991 0.073 Uiso calc R 1 H
C5 0.2076(3) 1.0920(3) 0.4531(4) 0.0502(8) Uani d . 1 C
H5A 0.2844 1.0837 0.4979 0.060 Uiso calc R 1 H
C6 0.1591(2) 1.0137(3) 0.3249(3) 0.0398(6) Uani d . 1 C
C7 0.2254(2) 0.9155(3) 0.2522(3) 0.0414(7) Uani d . 1 C
C8 0.3992(2) 0.6504(3) 0.2943(3) 0.0375(6) Uani d . 1 C
C9 0.3328(3) 0.4408(3) 0.3908(4) 0.0608(9) Uani d . 1 C
H9A 0.2818 0.4172 0.4563 0.091 Uiso calc R 1 H
H9B 0.4072 0.4079 0.4368 0.091 Uiso calc R 1 H
H9C 0.3071 0.4012 0.2892 0.091 Uiso calc R 1 H

loop_
_atom_site_aniso_label
_atom_site_aniso_U_11
_atom_site_aniso_U_22
_atom_site_aniso_U_33
_atom_site_aniso_U_12
_atom_site_aniso_U_13
_atom_site_aniso_U_23
S1 0.0543(5) 0.0487(5) 0.0549(5) 0.0154(3) 0.0240(4) -0.0014(3)
O1 0.0566(13) 0.0728(15) 0.0462(13) -0.0129(11) 0.0208(11) -0.0172(11)
N1 0.0556(15) 0.0357(12) 0.0490(14) 0.0036(11) 0.0248(12) -0.0056(10)
N2 0.0540(15) 0.0353(12) 0.0686(17) -0.0030(10) 0.0374(14) -0.0085(11)
N3 0.0485(14) 0.0387(12) 0.0478(14) 0.0008(10) 0.0185(12) -0.0013(10)
C1 0.0494(18) 0.0490(17) 0.058(2) -0.0024(14) 0.0080(15) -0.0005(15)
C2 0.0503(19) 0.060(2) 0.077(2) 0.0139(16) 0.0146(18) 0.0080(18)
C3 0.066(2) 0.0471(17) 0.068(2) 0.0222(16) 0.0282(18) 0.0079(16)
C4 0.079(3) 0.0481(18) 0.054(2) 0.0162(16) 0.0124(18) -0.0083(15)
C5 0.0519(18) 0.0456(16) 0.0519(18) 0.0083(13) 0.0092(15) -0.0067(14)
C6 0.0453(16) 0.0355(13) 0.0421(16) -0.0013(12) 0.0170(13) 0.0032(11)
C7 0.0442(16) 0.0393(15) 0.0457(17) -0.0126(12) 0.0204(13) -0.0041(12)
C8 0.0354(14) 0.0399(15) 0.0361(14) 0.0018(11) 0.0055(11) -0.0060(11)
C9 0.083(3) 0.0408(16) 0.061(2) -0.0032(16) 0.0209(19) 0.0048(14)

loop_
_atom_type_symbol
_atom_type_description
_atom_type_scat_dispersion_real
_atom_type_scat_dispersion_imag
_atom_type_scat_source
C C 0.0033 0.0016 'International Tables Vol C Tables 4.2.6.8 and 6.1.1.4'
H H 0.0000 0.0000 'International Tables Vol C Tables 4.2.6.8 and 6.1.1.4'
N N 0.0061 0.0033 'International Tables Vol C Tables 4.2.6.8 and 6.1.1.4'
O O 0.0106 0.0060 'International Tables Vol C Tables 4.2.6.8 and 6.1.1.4'
S S 0.1246 0.1234 'International Tables Vol C Tables 4.2.6.8 and 6.1.1.4'

loop_
_geom_angle_atom_site_label_1
_geom_angle_atom_site_label_2
_geom_angle_atom_site_label_3
_geom_angle
_geom_angle_publ_flag
C7 N1 N2 117.8(3) yes
C7 N1 H1A 121.1 ?
N2 N1 H1A 121.1 ?
C8 N2 N1 122.7(2) yes
C8 N2 H2A 118.7 ?
N1 N2 H2A 118.7 ?
C8 N3 C9 124.7(3) yes
C8 N3 H3A 117.6 ?
C9 N3 H3A 117.6 ?
C2 C1 C6 120.1(3) ?
C2 C1 H1B 120.0 ?
C6 C1 H1B 120.0 ?
C3 C2 C1 121.0(3) ?
C3 C2 H2B 119.5 ?
C1 C2 H2B 119.5 ?
C2 C3 C4 119.6(3) ?
C2 C3 H3B 120.2 ?
C4 C3 H3B 120.2 ?
C3 C4 C5 120.3(3) ?
C3 C4 H4A 119.9 ?
C5 C4 H4A 119.9 ?
C4 C5 C6 120.1(3) ?
C4 C5 H5A 120.0 ?
C6 C5 H5A 120.0 ?
C1 C6 C5 118.9(3) ?
C1 C6 C7 118.3(3) ?
C5 C6 C7 122.7(3) ?
O1 C7 N1 121.8(3) ?
O1 C7 C6 122.6(3) ?
N1 C7 C6 115.6(3) ?
N3 C8 N2 117.9(2) yes
N3 C8 S1 125.4(2) yes
N2 C8 S1 116.7(2) yes
N3 C9 H9A 109.5 ?
N3 C9 H9B 109.5 ?
H9A C9 H9B 109.5 ?
N3 C9 H9C 109.5 ?
H9A C9 H9C 109.5 ?
H9B C9 H9C 109.5 ?

loop_
_geom_bond_atom_site_label_1
_geom_bond_atom_site_label_2
_geom_bond_distance
_geom_bond_publ_flag
S1 C8 1.694(3) yes
O1 C7 1.220(4) yes
N1 C7 1.361(4) yes
N1 N2 1.387(3) yes
N1 H1A 0.8600 ?
N2 C8 1.347(4) yes
N2 H2A 0.8600 ?
N3 C8 1.320(4) yes
N3 C9 1.448(4) yes
N3 H3A 0.8600 ?
C1 C2 1.375(5) ?
C1 C6 1.383(5) ?
C1 H1B 0.9300 ?
C2 C3 1.363(5) ?
C2 H2B 0.9300 ?
C3 C4 1.373(5) ?
C3 H3B 0.9300 ?
C4 C5 1.383(4) ?
C4 H4A 0.9300 ?
C5 C6 1.387(4) ?
C5 H5A 0.9300 ?
C6 C7 1.494(4) ?
C9 H9A 0.9600 ?
C9 H9B 0.9600 ?
C9 H9C 0.9600 ?

loop_
_geom_hbond_atom_site_label_D
_geom_hbond_atom_site_label_H
_geom_hbond_atom_site_label_A
_geom_hbond_site_symmetry_A
_geom_hbond_distance_DH
_geom_hbond_distance_HA
_geom_hbond_distance_DA
_geom_hbond_angle_DHA
_geom_hbond_publ_flag
N3 H3A N1 1_555 0.86 2.34 2.715(4) 107 no
N1 H1A S1 4_576 0.86 2.66 3.334(5) 136 yes
N2 H2A S1 2_655 0.86 2.66 3.248(4) 127 yes
N3 H3A O1 4_576 0.86 2.22 2.936(5) 140 yes
C3 H3B O1 2_555 0.93 2.60 3.321(6) 135 yes

loop_
_geom_torsion_atom_site_label_1
_geom_torsion_atom_site_label_2
_geom_torsion_atom_site_label_3
_geom_torsion_atom_site_label_4
_geom_torsion
C7 N1 N2 C8 -109.4(3)
C6 C1 C2 C3 1.3(5)
C1 C2 C3 C4 0.7(5)
C2 C3 C4 C5 -1.8(5)
C3 C4 C5 C6 0.9(5)
C2 C1 C6 C5 -2.1(5)
C2 C1 C6 C7 179.6(3)
C4 C5 C6 C1 1.0(5)
C4 C5 C6 C7 179.3(3)
N2 N1 C7 O1 14.3(4)
N2 N1 C7 C6 -167.6(2)
C1 C6 C7 O1 28.3(4)
C5 C6 C7 O1 -150.0(3)
C1 C6 C7 N1 -149.8(3)
C5 C6 C7 N1 31.9(4)
C9 N3 C8 N2 178.3(3)
C9 N3 C8 S1 -1.0(4)
N1 N2 C8 N3 -5.2(4)
N1 N2 C8 S1 174.1(2)

loop_
_cod_related_entry_id
_cod_related_entry_database
_cod_related_entry_code
1 ChemSpider 2027591
